data_7028255
loop_
_publ_author_name
'Bezuidenhout, Daniela I.'
'van der Westhuizen, Belinda'
'Rosenthal, Amos J.'
'W\"orle, Michael'
'Liles, David C.'
'Fern\'andez, Israel'

_publ_section_title
;
 Fischer-type gold(I) carbene complexes stabilized by aurophilic
 interactions.
;
_journal_issue 2
_journal_name_full 'Dalton transactions (Cambridge, England : 2003)'
_journal_page_first 398
_journal_page_last 401
_journal_paper_doi 10.1039/c3dt52961d
_journal_volume 43
_journal_year 2014
_chemical_formula_moiety 'C5 H5 Au1 Cl1 N1 S1'
_chemical_formula_sum 'C5 H5 Au Cl N S'
_chemical_formula_weight 343.59
_chemical_name_common '(amino(thiophen-2-yl)methylidene) gold(I) chloride'
_chemical_name_systematic '(amino(thiophen-2-yl)methylidene) gold(I) chloride'
_space_group_IT_number 2
_symmetry_cell_setting triclinic
_symmetry_Int_Tables_number 2
_symmetry_space_group_name_Hall '-P 1'
_symmetry_space_group_name_H-M 'P -1'
_atom_sites_solution_hydrogens geom
_atom_sites_solution_primary direct
_atom_sites_solution_secondary difmap
_audit_creation_method SHELXL-97
_cell_angle_alpha 73.798(5)
_cell_angle_beta 73.987(5)
_cell_angle_gamma 61.977(5)
_cell_formula_units_Z 6
_cell_length_a 10.054(3)
_cell_length_b 10.469(3)
_cell_length_c 13.322(4)
_cell_measurement_reflns_used 5877
_cell_measurement_temperature 100(2)
_cell_measurement_theta_max 34.83
_cell_measurement_theta_min 2.24
_cell_volume 1171.2(6)
_computing_cell_refinement 'Bruker SAINT'
_computing_data_collection 'Bruker APEX2'
_computing_data_reduction 'Bruker SAINT'
_computing_molecular_graphics 'Ortep 3v2'
_computing_publication_material 'Ortep 3v2'
_computing_structure_refinement 'SHELXL-97 (Sheldrick, 1997)'
_computing_structure_solution 'SHELXS-97 (Sheldrick, 1990)'
_diffrn_ambient_temperature 100(2)
_diffrn_measured_fraction_theta_full 0.964
_diffrn_measured_fraction_theta_max 0.964
_diffrn_measurement_device_type 'Bruker APEX-II CCD'
_diffrn_measurement_method '\f and \w scans'
_diffrn_radiation_monochromator graphite
_diffrn_radiation_probe x-ray
_diffrn_radiation_type MoK\a
_diffrn_radiation_wavelength 0.71073
_diffrn_reflns_av_R_equivalents 0.0352
_diffrn_reflns_av_sigmaI/netI 0.0472
_diffrn_reflns_limit_h_max 14
_diffrn_reflns_limit_h_min -14
_diffrn_reflns_limit_k_max 14
_diffrn_reflns_limit_k_min -14
_diffrn_reflns_limit_l_max 18
_diffrn_reflns_limit_l_min -18
_diffrn_reflns_number 18555
_diffrn_reflns_theta_full 30.50
_diffrn_reflns_theta_max 30.50
_diffrn_reflns_theta_min 1.62
_diffrn_source 'fine-focus sealed tube'
_exptl_absorpt_coefficient_mu 19.360
_exptl_absorpt_correction_T_max 0.2740
_exptl_absorpt_correction_T_min 0.1598
_exptl_absorpt_correction_type empirical
_exptl_absorpt_process_details 'SADABS-2008/1 - Bruker AXS area detector scaling and absorption correction'
_exptl_crystal_colour yellow
_exptl_crystal_density_diffrn 2.923
_exptl_crystal_density_method 'not measured'
_exptl_crystal_description Needle
_exptl_crystal_F_000 924
_exptl_crystal_recrystallization_method 'DCM solution layered with hexanes'
_exptl_crystal_size_max 0.26
_exptl_crystal_size_mid 0.02
_exptl_crystal_size_min 0.02
_refine_diff_density_max 1.433
_refine_diff_density_min -0.926
_refine_diff_density_rms 0.211
_refine_ls_extinction_method none
_refine_ls_goodness_of_fit_ref 1.028
_refine_ls_hydrogen_treatment constr
_refine_ls_matrix_type full
_refine_ls_number_parameters 286
_refine_ls_number_reflns 6883
_refine_ls_number_restraints 0
_refine_ls_restrained_S_all 1.028
_refine_ls_R_factor_all 0.0414
_refine_ls_R_factor_gt 0.0276
_refine_ls_shift/su_max 0.005
_refine_ls_shift/su_mean 0.000
_refine_ls_structure_factor_coef Fsqd
_refine_ls_weighting_details 'calc w=1/[\s^2^(Fo^2^)+(0.0145P)^2^+0.9690P] where P=(Fo^2^+2Fc^2^)/3'
_refine_ls_weighting_scheme calc
_refine_ls_wR_factor_gt 0.0533
_refine_ls_wR_factor_ref 0.0569
_reflns_number_gt 5597
_reflns_number_total 6883
_reflns_threshold_expression >2sigma(I)
_cod_data_source_file c3dt52961d.txt
_cod_data_source_block sadp-1
_cod_original_cell_volume 1171.2(5)
_cod_original_formula_sum 'C5 H5 Au1 Cl1 N1 S1'
_cod_database_code 7028255

loop_
_symmetry_equiv_pos_as_xyz
'x, y, z'
'-x, -y, -z'

loop_
_atom_site_label
_atom_site_type_symbol
_atom_site_fract_x
_atom_site_fract_y
_atom_site_fract_z
_atom_site_U_iso_or_equiv
_atom_site_adp_type
_atom_site_occupancy
_atom_site_symmetry_multiplicity
_atom_site_calc_flag
_atom_site_refinement_flags
_atom_site_disorder_assembly
_atom_site_disorder_group
C2 C 0.7968(6) -0.0894(6) 0.7372(4) 0.0243(11) Uani 1 1 d . . .
Au1 Au 0.56335(2) 0.08145(2) 0.593283(16) 0.02139(5) Uani 1 1 d . . .
Au3 Au 0.70648(2) 0.44564(2) 0.741998(16) 0.01840(5) Uani 1 1 d . . .
Au2 Au 0.83250(2) 0.12830(2) 0.412521(17) 0.02214(5) Uani 1 1 d . F .
Cl3 Cl 0.92729(15) 0.43984(15) 0.76495(12) 0.0263(3) Uani 1 1 d . . .
Cl2 Cl 0.83353(15) 0.31778(16) 0.46899(12) 0.0285(3) Uani 1 1 d . . .
Cl1 Cl 0.35970(16) 0.28894(15) 0.53218(11) 0.0268(3) Uani 1 1 d . F .
N1 N 0.7843(5) -0.2212(5) 0.6270(4) 0.0258(10) Uani 1 1 d . . .
H1A H 0.8579 -0.2981 0.6565 0.031 Uiso 1 1 calc R F .
H1B H 0.7473 -0.2299 0.5779 0.031 Uiso 1 1 calc R . .
N2 N 0.9262(5) -0.1603(5) 0.3665(4) 0.0271(11) Uani 1 1 d . F .
H2A H 0.9280 -0.2218 0.3322 0.033 Uiso 1 1 calc R . .
H2B H 0.9854 -0.1930 0.4145 0.033 Uiso 1 1 calc R . .
C13 C 0.2692(6) 0.4153(6) 0.8055(4) 0.0172(10) Uani 1 1 d . E .
H13 H 0.2435 0.4064 0.7451 0.021 Uiso 1 1 calc R . .
C12 C 0.3982(6) 0.4384(6) 0.8049(4) 0.0182(10) Uani 1 1 d . . .
C11 C 0.5198(6) 0.4449(6) 0.7195(4) 0.0235(11) Uani 1 1 d . E .
C6 C 0.8370(6) -0.0222(6) 0.3467(4) 0.0230(11) Uani 1 1 d . . .
C7 C 0.7432(6) 0.0238(6) 0.2672(4) 0.0255(12) Uani 1 1 d . F .
C5 C 0.8518(7) 0.0043(8) 0.8602(5) 0.0350(15) Uani 1 1 d . . .
H5 H 0.8567 0.0619 0.9018 0.042 Uiso 1 1 calc R A 1
C14 C 0.1855(7) 0.4075(8) 0.9093(5) 0.0371(15) Uani 1 1 d . . .
H14 H 0.0967 0.3897 0.9276 0.045 Uiso 1 1 calc R E .
C4 C 0.9437(7) -0.1420(8) 0.8654(5) 0.0397(16) Uani 1 1 d . F .
H4 H 1.0140 -0.1972 0.9135 0.048 Uiso 1 1 calc R B 1
C15 C 0.2458(8) 0.4285(10) 0.9821(6) 0.054(2) Uani 1 1 d . E .
H15 H 0.2030 0.4251 1.0554 0.065 Uiso 1 1 calc R C 1
C1 C 0.7306(6) -0.0958(6) 0.6558(4) 0.0227(11) Uani 1 1 d . F .
C10 C 0.5464(8) 0.1747(9) 0.1655(6) 0.0475(19) Uani 1 1 d . . .
H10 H 0.4650 0.2589 0.1366 0.057 Uiso 1 1 calc R D 1
N3A N 0.5124(8) 0.4285(10) 0.6261(5) 0.0189(19) Uani 0.73(2) 1 d P E 1
H3AA H 0.4660 0.5060 0.5802 0.023 Uiso 0.73(2) 1 calc PR E 1
H3AB H 0.5540 0.3401 0.6100 0.023 Uiso 0.73(2) 1 calc PR E 1
S3A S 0.4023(5) 0.4605(6) 0.9281(4) 0.0315(11) Uani 0.73(2) 1 d P E 1
N3B N 0.474(2) 0.505(3) 0.6279(14) 0.022(5) Uiso 0.27(2) 1 d P E 2
H3BA H 0.4942 0.4501 0.5817 0.026 Uiso 0.27(2) 1 calc PR E 2
H3BB H 0.4235 0.6015 0.6123 0.026 Uiso 0.27(2) 1 calc PR E 2
S3B S 0.413(3) 0.416(4) 0.9232(15) 0.086(7) Uani 0.27(2) 1 d P E 2
S1A S 0.7320(4) 0.0736(4) 0.7767(3) 0.0303(8) Uani 0.745(8) 1 d P F 1
C3A C 0.923(4) -0.205(5) 0.789(3) 0.030(8) Uani 0.745(8) 1 d P F 1
H3A H 0.9805 -0.3032 0.7757 0.036 Uiso 0.745(8) 1 calc PR F 1
S1B S 0.925(3) -0.225(4) 0.807(3) 0.030(4) Uani 0.255(8) 1 d P F 2
C3B C 0.760(5) 0.042(4) 0.766(4) 0.022(10) Uiso 0.255(8) 1 d P F 2
H3B H 0.6937 0.1372 0.7360 0.026 Uiso 0.255(8) 1 calc PR F 2
S2A S 0.7602(6) -0.0695(5) 0.1762(4) 0.0284(9) Uani 0.626(7) 1 d P F 1
C8A C 0.600(4) 0.169(4) 0.251(3) 0.027(6) Uani 0.626(7) 1 d P F 1
H8A H 0.5563 0.2431 0.2939 0.033 Uiso 0.626(7) 1 calc PR F 1
S2B S 0.6190(19) 0.1856(17) 0.2475(14) 0.028(2) Uani 0.374(7) 1 d P F 2
C8B C 0.749(4) -0.070(4) 0.201(2) 0.028(9) Uiso 0.374(7) 1 d P F 2
H8B H 0.8095 -0.1723 0.2008 0.034 Uiso 0.374(7) 1 calc PR F 2
C9 C 0.6194(9) 0.0507(10) 0.1270(6) 0.054(2) Uani 1 1 d . F .
H9 H 0.5870 0.0363 0.0721 0.065 Uiso 1 1 calc R G 1

loop_
_atom_site_aniso_label
_atom_site_aniso_U_11
_atom_site_aniso_U_22
_atom_site_aniso_U_33
_atom_site_aniso_U_23
_atom_site_aniso_U_13
_atom_site_aniso_U_12
C2 0.025(3) 0.030(3) 0.016(3) 0.001(2) -0.002(2) -0.014(2)
Au1 0.02019(10) 0.02420(11) 0.02145(11) 0.00029(8) -0.00580(8) -0.01193(9)
Au3 0.01501(9) 0.01994(10) 0.02299(11) -0.00413(8) -0.00521(8) -0.00838(8)
Au2 0.01822(10) 0.02778(11) 0.02347(11) -0.01033(8) -0.00021(8) -0.01087(9)
Cl3 0.0183(6) 0.0280(7) 0.0378(8) -0.0087(6) -0.0101(6) -0.0097(5)
Cl2 0.0185(6) 0.0319(7) 0.0390(8) -0.0187(6) -0.0056(6) -0.0066(6)
Cl1 0.0261(7) 0.0254(7) 0.0340(8) 0.0002(5) -0.0149(6) -0.0127(6)
N1 0.024(2) 0.030(3) 0.026(3) -0.004(2) -0.009(2) -0.011(2)
N2 0.021(2) 0.033(3) 0.032(3) -0.012(2) -0.005(2) -0.012(2)
C13 0.016(2) 0.023(3) 0.012(2) -0.0025(19) 0.0011(19) -0.010(2)
C12 0.015(2) 0.021(3) 0.022(3) -0.006(2) -0.005(2) -0.008(2)
C11 0.022(3) 0.028(3) 0.021(3) -0.003(2) -0.007(2) -0.010(2)
C6 0.015(2) 0.035(3) 0.022(3) -0.005(2) -0.001(2) -0.014(2)
C7 0.027(3) 0.033(3) 0.022(3) -0.008(2) 0.001(2) -0.018(3)
C5 0.035(3) 0.052(4) 0.032(3) -0.013(3) -0.003(3) -0.028(3)
C14 0.031(3) 0.057(4) 0.028(3) 0.002(3) -0.007(3) -0.027(3)
C4 0.031(3) 0.057(5) 0.032(4) 0.010(3) -0.014(3) -0.025(3)
C15 0.031(4) 0.117(7) 0.028(4) -0.012(4) -0.001(3) -0.044(4)
C1 0.016(2) 0.028(3) 0.025(3) 0.000(2) -0.004(2) -0.014(2)
C10 0.040(4) 0.055(5) 0.048(4) 0.023(4) -0.020(3) -0.030(4)
N3A 0.019(3) 0.013(4) 0.023(3) -0.004(2) -0.010(2) -0.002(3)
S3A 0.0333(16) 0.063(2) 0.0186(15) -0.0149(13) -0.0036(10) -0.0331(16)
S3B 0.101(11) 0.172(18) 0.056(7) -0.062(10) 0.016(6) -0.109(13)
S1A 0.0337(17) 0.0255(17) 0.0354(16) -0.0090(13) -0.0110(13) -0.0108(14)
C3A 0.045(12) 0.037(12) 0.021(13) 0.001(8) -0.005(6) -0.031(9)
S1B 0.025(6) 0.039(8) 0.028(10) -0.004(8) -0.005(5) -0.016(5)
S2A 0.0284(17) 0.0293(17) 0.027(2) -0.0121(16) -0.0083(17) -0.0061(12)
C8A 0.022(9) 0.030(10) 0.040(8) -0.014(7) 0.005(6) -0.021(6)
S2B 0.026(4) 0.022(4) 0.042(4) -0.002(3) -0.015(4) -0.012(3)
C9 0.062(5) 0.101(7) 0.029(4) -0.018(4) 0.001(3) -0.060(5)

loop_
_atom_type_symbol
_atom_type_description
_atom_type_scat_dispersion_real
_atom_type_scat_dispersion_imag
_atom_type_scat_source
C C 0.0033 0.0016 'International Tables Vol C Tables 4.2.6.8 and 6.1.1.4'
H H 0.0000 0.0000 'International Tables Vol C Tables 4.2.6.8 and 6.1.1.4'
N N 0.0061 0.0033 'International Tables Vol C Tables 4.2.6.8 and 6.1.1.4'
S S 0.1246 0.1234 'International Tables Vol C Tables 4.2.6.8 and 6.1.1.4'
Au Au -2.0133 8.8022 'International Tables Vol C Tables 4.2.6.8 and 6.1.1.4'
Cl Cl 0.1484 0.1585 'International Tables Vol C Tables 4.2.6.8 and 6.1.1.4'

loop_
_geom_angle_atom_site_label_1
_geom_angle_atom_site_label_2
_geom_angle_atom_site_label_3
_geom_angle
C3B C2 C1 122.2(19)
C3B C2 C3A 108(3)
C1 C2 C3A 128.7(19)
C3B C2 S1B 109(2)
C1 C2 S1B 129.0(13)
C3A C2 S1B 6(2)
C3B C2 S1A 6.4(18)
C1 C2 S1A 119.0(4)
C3A C2 S1A 112.3(18)
S1B C2 S1A 111.9(13)
C1 Au1 Cl1 176.09(16)
C1 Au1 Au2 85.26(15)
Cl1 Au1 Au2 98.08(4)
C11 Au3 Cl3 178.03(16)
C6 Au2 Cl2 173.18(16)
C6 Au2 Au1 87.51(15)
Cl2 Au2 Au1 98.01(4)
C1 N1 H1A 120.0
C1 N1 H1B 120.0
H1A N1 H1B 120.0
C6 N2 H2A 120.0
C6 N2 H2B 120.0
H2A N2 H2B 120.0
C14 C13 C12 109.7(5)
C14 C13 H13 125.1
C12 C13 H13 125.1
C13 C12 C11 129.6(5)
C13 C12 S3B 107.4(8)
C11 C12 S3B 121.4(8)
C13 C12 S3A 112.4(4)
C11 C12 S3A 118.0(4)
S3B C12 S3A 14.3(11)
N3B C11 N3A 31.5(10)
N3B C11 C12 112.9(9)
N3A C11 C12 116.4(5)
N3B C11 Au3 119.7(9)
N3A C11 Au3 120.3(4)
C12 C11 Au3 122.5(4)
N2 C6 C7 117.1(5)
N2 C6 Au2 123.6(4)
C7 C6 Au2 119.2(4)
C6 C7 C8B 125.9(16)
C6 C7 C8A 126.3(15)
C8B C7 C8A 107(2)
C6 C7 S2B 120.3(7)
C8B C7 S2B 113.8(17)
C8A C7 S2B 10.9(16)
C6 C7 S2A 128.5(5)
C8B C7 S2A 8.4(15)
C8A C7 S2A 105.2(15)
S2B C7 S2A 110.8(7)
C4 C5 C3B 103.3(14)
C4 C5 S1A 114.8(5)
C3B C5 S1A 12.5(13)
C4 C5 H5 122.6
C3B C5 H5 133.9
S1A C5 H5 122.6
C15 C14 C13 113.3(5)
C15 C14 H14 123.4
C13 C14 H14 123.4
C5 C4 S1B 120.4(13)
C5 C4 C3A 112.8(16)
S1B C4 C3A 10(3)
C5 C4 H4 123.6
S1B C4 H4 115.6
C3A C4 H4 123.6
C14 C15 S3B 105.6(8)
C14 C15 S3A 113.5(5)
S3B C15 S3A 15.2(10)
C14 C15 H15 123.2
S3B C15 H15 129.4
S3A C15 H15 123.2
N1 C1 C2 117.1(5)
N1 C1 Au1 122.0(4)
C2 C1 Au1 120.9(4)
C9 C10 C8A 113.2(17)
C9 C10 S2B 115.6(8)
C8A C10 S2B 10.0(19)
C9 C10 H10 123.4
C8A C10 H10 123.4
S2B C10 H10 120.1
C11 N3A H3AA 120.0
C11 N3A H3AB 120.0
H3AA N3A H3AB 120.0
C15 S3A C12 91.0(4)
C11 N3B H3BA 120.0
C11 N3B H3BB 120.0
H3BA N3B H3BB 120.0
C12 S3B C15 100.6(10)
C5 S1A C2 93.1(4)
C2 C3A C4 107(3)
C2 C3A H3A 126.6
C4 C3A H3A 126.6
C4 S1B C2 99.3(19)
C2 C3B C5 108(3)
C2 C3B H3B 126.2
C5 C3B H3B 126.2
C9 S2A C7 95.9(4)
C10 C8A C7 109(3)
C10 C8A H8A 125.6
C7 C8A H8A 125.6
C10 S2B C7 100.0(10)
C7 C8B C9 101(2)
C7 C8B H8B 129.7
C9 C8B H8B 129.7
C10 C9 S2A 116.4(6)
C10 C9 C8B 108.7(13)
S2A C9 C8B 10.8(12)
C10 C9 H9 121.8
S2A C9 H9 121.8
C8B C9 H9 128.9

loop_
_geom_bond_atom_site_label_1
_geom_bond_atom_site_label_2
_geom_bond_distance
C2 C3B 1.39(4)
C2 C1 1.451(7)
C2 C3A 1.46(4)
C2 S1B 1.66(3)
C2 S1A 1.697(7)
Au1 C1 1.985(6)
Au1 Cl1 2.3080(14)
Au1 Au2 3.2179(7)
Au3 C11 1.985(5)
Au3 Cl3 2.2941(14)
Au2 C6 1.984(5)
Au2 Cl2 2.3145(14)
N1 C1 1.289(7)
N1 H1A 0.8800
N1 H1B 0.8800
N2 C6 1.290(7)
N2 H2A 0.8800
N2 H2B 0.8800
C13 C14 1.409(8)
C13 C12 1.424(7)
C13 H13 0.9500
C12 C11 1.436(7)
C12 S3B 1.565(19)
C12 S3A 1.733(7)
C11 N3B 1.306(19)
C11 N3A 1.329(8)
C6 C7 1.442(8)
C7 C8B 1.47(3)
C7 C8A 1.54(4)
C7 S2B 1.563(17)
C7 S2A 1.687(7)
C5 C4 1.361(10)
C5 C3B 1.61(4)
C5 S1A 1.638(7)
C5 H5 0.9500
C14 C15 1.387(9)
C14 H14 0.9500
C4 S1B 1.41(4)
C4 C3A 1.47(4)
C4 H4 0.9500
C15 S3B 1.61(2)
C15 S3A 1.686(8)
C15 H15 0.9500
C10 C9 1.325(11)
C10 C8A 1.37(4)
C10 S2B 1.525(18)
C10 H10 0.9500
N3A H3AA 0.8800
N3A H3AB 0.8800
N3B H3BA 0.8800
N3B H3BB 0.8800
C3A H3A 0.9500
C3B H3B 0.9500
S2A C9 1.548(10)
C8A H8A 0.9500
C8B C9 1.65(4)
C8B H8B 0.9500
C9 H9 0.9500

loop_
_geom_torsion_atom_site_label_1
_geom_torsion_atom_site_label_2
_geom_torsion_atom_site_label_3
_geom_torsion_atom_site_label_4
_geom_torsion
C1 Au1 Au2 C6 79.9(2)
Cl1 Au1 Au2 C6 -102.17(17)
C1 Au1 Au2 Cl2 -104.16(16)
Cl1 Au1 Au2 Cl2 73.81(5)
C14 C13 C12 C11 176.0(6)
C14 C13 C12 S3B 10.5(14)
C14 C13 C12 S3A -3.8(6)
C13 C12 C11 N3B 35.2(16)
S3B C12 C11 N3B -161.0(13)
S3A C12 C11 N3B -145.0(13)
C13 C12 C11 N3A 0.7(9)
S3B C12 C11 N3A 164.5(12)
S3A C12 C11 N3A -179.6(5)
C13 C12 C11 Au3 -169.7(4)
S3B C12 C11 Au3 -5.9(15)
S3A C12 C11 Au3 10.1(6)
Cl3 Au3 C11 N3B -79(5)
Cl3 Au3 C11 N3A -43(5)
Cl3 Au3 C11 C12 127(5)
Cl2 Au2 C6 N2 123.1(12)
Au1 Au2 C6 N2 -92.6(5)
Cl2 Au2 C6 C7 -52.9(15)
Au1 Au2 C6 C7 91.3(4)
N2 C6 C7 C8B -5.1(18)
Au2 C6 C7 C8B 171.2(17)
N2 C6 C7 C8A 162.2(16)
Au2 C6 C7 C8A -21.6(17)
N2 C6 C7 S2B 173.1(8)
Au2 C6 C7 S2B -10.6(10)
N2 C6 C7 S2A -15.2(8)
Au2 C6 C7 S2A 161.1(4)
C12 C13 C14 C15 1.9(8)
C3B C5 C4 S1B -9(2)
S1A C5 C4 S1B -4.1(16)
C3B C5 C4 C3A -1(2)
S1A C5 C4 C3A 3.9(17)
C13 C14 C15 S3B -12.9(15)
C13 C14 C15 S3A 0.9(9)
C3B C2 C1 N1 173(2)
C3A C2 C1 N1 3(2)
S1B C2 C1 N1 -5.2(15)
S1A C2 C1 N1 179.1(4)
C3B C2 C1 Au1 -8(2)
C3A C2 C1 Au1 -177.4(19)
S1B C2 C1 Au1 174.3(13)
S1A C2 C1 Au1 -1.4(6)
Cl1 Au1 C1 N1 124(2)
Au2 Au1 C1 N1 -86.7(4)
Cl1 Au1 C1 C2 -55(2)
Au2 Au1 C1 C2 93.8(4)
C14 C15 S3A C12 -2.6(7)
S3B C15 S3A C12 59(3)
C13 C12 S3A C15 3.7(5)
C11 C12 S3A C15 -176.1(5)
S3B C12 S3A C15 -69(4)
C13 C12 S3B C15 -16.7(18)
C11 C12 S3B C15 176.3(8)
S3A C12 S3B C15 96(4)
C14 C15 S3B C12 17.5(18)
S3A C15 S3B C12 -106(4)
C4 C5 S1A C2 -1.2(6)
C3B C5 S1A C2 22(8)
C3B C2 S1A C5 -56(18)
C1 C2 S1A C5 -178.6(5)
C3A C2 S1A C5 -1.9(16)
S1B C2 S1A C5 5.0(11)
C3B C2 C3A C4 10(3)
C1 C2 C3A C4 -179.6(9)
S1B C2 C3A C4 -84(27)
S1A C2 C3A C4 4(3)
C5 C4 C3A C2 -5(3)
S1B C4 C3A C2 133(14)
C5 C4 S1B C2 7(2)
C3A C4 S1B C2 -38(12)
C3B C2 S1B C4 -1(3)
C1 C2 S1B C4 176.9(8)
C3A C2 S1B C4 88(27)
S1A C2 S1B C4 -7.2(18)
C1 C2 C3B C5 178.3(11)
C3A C2 C3B C5 -10(3)
S1B C2 C3B C5 -3(3)
S1A C2 C3B C5 118(19)
C4 C5 C3B C2 7(3)
S1A C5 C3B C2 -152(10)
C6 C7 S2A C9 178.8(5)
C8B C7 S2A C9 103(11)
C8A C7 S2A C9 1.0(14)
S2B C7 S2A C9 -8.8(8)
C9 C10 C8A C7 7(2)
S2B C10 C8A C7 -99(14)
C6 C7 C8A C10 177.8(11)
C8B C7 C8A C10 -13(3)
S2B C7 C8A C10 118(13)
S2A C7 C8A C10 -4(2)
C9 C10 S2B C7 -9.7(12)
C8A C10 S2B C7 69(13)
C6 C7 S2B C10 -175.9(6)
C8B C7 S2B C10 2.5(18)
C8A C7 S2B C10 -50(11)
S2A C7 S2B C10 11.0(11)
C6 C7 C8B C9 -178.1(7)
C8A C7 C8B C9 13(2)
S2B C7 C8B C9 4(2)
S2A C7 C8B C9 -67(11)
C8A C10 C9 S2A -6.3(17)
S2B C10 C9 S2A 4.4(11)
C8A C10 C9 C8B 2(2)
S2B C10 C9 C8B 12.5(16)
C7 S2A C9 C10 2.9(7)
C7 S2A C9 C8B -43(7)
C7 C8B C9 C10 -10(2)
C7 C8B C9 S2A 128(9)
